data_2240633
loop_
_publ_author_name
'Chandrika, Nanjappa'
'Suresha Kumara, Tholappanavara H.'
'Jasinski, Jerry P.'
'Millikan, Sean P.'
'Yathirajan, Hemmige S.'
'Glidewell, Christopher'

_publ_section_title
;
 Crystal structure of 2-chloro-3-(dimethoxymethyl)-6-methoxyquinoline
;
_journal_coeditor_code HG5440
_journal_issue 5
_journal_name_full 'Acta Crystallographica Section E'
_journal_page_first o364
_journal_page_last o365
_journal_paper_doi 10.1107/S205698901500804X
_journal_volume 71
_journal_year 2015
_chemical_formula_iupac 'C13 H14 Cl N O3'
_chemical_formula_moiety 'C13 H14 Cl N O3'
_chemical_formula_sum 'C13 H14 Cl N O3'
_chemical_formula_weight 267.70
_chemical_name_systematic
;
2-Chloro-3-(dimethoxymethyl)-6-methoxyquinoline
;
_space_group_crystal_system orthorhombic
_space_group_IT_number 29
_space_group_name_Hall 'P 2c -2ac'
_space_group_name_H-M_alt 'P c a 21'
_symmetry_space_group_name_Hall 'P 2c -2ac'
_symmetry_space_group_name_H-M 'P c a 21'
_atom_sites_solution_hydrogens geom
_audit_creation_method SHELXL-2014
_cell_angle_alpha 90
_cell_angle_beta 90
_cell_angle_gamma 90
_cell_formula_units_Z 8
_cell_length_a 27.1156(9)
_cell_length_b 7.1401(3)
_cell_length_c 13.0804(5)
_cell_measurement_reflns_used 7046
_cell_measurement_temperature 173(2)
_cell_measurement_theta_max 32.860
_cell_measurement_theta_min 3.005
_cell_volume 2532.47(17)
_computing_cell_refinement
;
CrysAlis PRO (Agilent, 2012)
;
_computing_data_collection
;
CrysAlis PRO (Agilent, 2012)
;
_computing_data_reduction
;
CrysAlis RED (Agilent, 2012)
;
_computing_molecular_graphics
;
PLATON (Spek, 2009)
;
_computing_publication_material
;
SHELXL2014 (Sheldrick, 2015) and PLATON (Spek, 2009)
;
_computing_structure_refinement
;
SHELXL2014 (Sheldrick, 2015)
;
_computing_structure_solution
;
SHELXS97 (Sheldrick, 2008)
;
_diffrn_ambient_temperature 173(2)
_diffrn_measured_fraction_theta_full 0.998
_diffrn_measured_fraction_theta_max 0.999
_diffrn_measurement_device_type 'Agilent Eos Gemini'
_diffrn_measurement_method '\w scans'
_diffrn_radiation_type MoK\a
_diffrn_radiation_wavelength 0.71073
_diffrn_reflns_av_R_equivalents 0.0371
_diffrn_reflns_limit_h_max 38
_diffrn_reflns_limit_h_min -38
_diffrn_reflns_limit_k_max 10
_diffrn_reflns_limit_k_min -10
_diffrn_reflns_limit_l_max 11
_diffrn_reflns_limit_l_min -18
_diffrn_reflns_number 29727
_diffrn_reflns_theta_full 25.242
_diffrn_reflns_theta_max 29.999
_diffrn_reflns_theta_min 3.005
_diffrn_standards_decay_% 0
_diffrn_standards_interval_count 0
_diffrn_standards_interval_time 0
_diffrn_standards_number 0
_exptl_absorpt_coefficient_mu 0.301
_exptl_absorpt_correction_T_max 0.936
_exptl_absorpt_correction_T_min 0.808
_exptl_absorpt_correction_type multi-scan
_exptl_absorpt_process_details
;
(CrysAlis RED; Agilent, 2012)
;
_exptl_crystal_colour colourless
_exptl_crystal_density_diffrn 1.404
_exptl_crystal_description block
_exptl_crystal_F_000 1120
_exptl_crystal_size_max 0.480
_exptl_crystal_size_mid 0.320
_exptl_crystal_size_min 0.220
_refine_diff_density_max 0.252
_refine_diff_density_min -0.220
_refine_ls_abs_structure_details
;
Flack (1983) <i>x</i> determined using 1610 quotients
[(<i>I</i>^+^)-(<i>I</i>^-^)]/[(<i>I</i>^+^)+(<i>I</i>^-^)]
(Parsons <i>et al.</i>,  2013)
;
_refine_ls_abs_structure_Flack 0.43(3)
_refine_ls_extinction_method none
_refine_ls_goodness_of_fit_ref 1.077
_refine_ls_hydrogen_treatment constr
_refine_ls_matrix_type full
_refine_ls_number_parameters 331
_refine_ls_number_reflns 5975
_refine_ls_number_restraints 1
_refine_ls_restrained_S_all 1.077
_refine_ls_R_factor_all 0.0489
_refine_ls_R_factor_gt 0.0399
_refine_ls_shift/su_max 0.000
_refine_ls_shift/su_mean 0.000
_refine_ls_structure_factor_coef Fsqd
_refine_ls_weighting_details 'w=1/[\s^2^(Fo^2^)+(0.0400P)^2^+0.6971P] where P=(Fo^2^+2Fc^2^)/3'
_refine_ls_weighting_scheme calc
_refine_ls_wR_factor_gt 0.0919
_refine_ls_wR_factor_ref 0.0973
_reflns_number_gt 5204
_reflns_number_total 5975
_reflns_threshold_expression I>2\s(I)
_cod_data_source_file hg5440sup1.cif
_cod_data_source_block I
_cod_database_code 2240633
_shelx_space_group_comment
;
The symmetry employed for this shelxl refinement is uniquely defined
by the following loop, which should always be used as a source of
symmetry information in preference to the above space-group names.
They are only intended as comments.
;
_shelx_estimated_absorpt_t_min 0.869
_shelx_estimated_absorpt_t_max 0.937
_shelxl_version_number 2.014

loop_
_space_group_symop_operation_xyz
'x, y, z'
'-x, -y, z+1/2'
'x+1/2, -y, z'
'-x+1/2, y, z+1/2'

loop_
_atom_site_type_symbol
_atom_site_label
_atom_site_fract_x
_atom_site_fract_y
_atom_site_fract_z
_atom_site_U_iso_or_equiv
_atom_site_adp_type
_atom_site_calc_flag
_atom_site_occupancy
N N11 0.39039(8) 0.0376(3) 0.29016(19) 0.0292(5) Uani d 1
C C12 0.43758(10) 0.0736(4) 0.2853(2) 0.0288(6) Uani d 1
Cl Cl12 0.46105(3) 0.09675(13) 0.16196(6) 0.0454(2) Uani d 1
C C13 0.46977(9) 0.0934(3) 0.3699(2) 0.0251(5) Uani d 1
C C14 0.44942(9) 0.0669(3) 0.4645(2) 0.0231(5) Uani d 1
H H14 0.4696 0.0759 0.5237 0.028 Uiso calc 1
C C14A 0.39862(9) 0.0263(3) 0.4750(2) 0.0219(5) Uani d 1
C C15 0.37608(9) 0.0021(3) 0.5722(2) 0.0233(5) Uani d 1
H H15 0.3953 0.0050 0.6330 0.028 Uiso calc 1
C C16 0.32597(9) -0.0257(4) 0.5764(2) 0.0258(5) Uani d 1
C C17 0.29751(9) -0.0318(4) 0.4865(3) 0.0319(6) Uani d 1
H H17 0.2629 -0.0496 0.4913 0.038 Uiso calc 1
C C18 0.31884(10) -0.0127(4) 0.3927(3) 0.0305(6) Uani d 1
H H18 0.2992 -0.0191 0.3326 0.037 Uiso calc 1
C C18A 0.37043(9) 0.0167(4) 0.3853(2) 0.0249(5) Uani d 1
C C13A 0.52323(9) 0.1523(4) 0.3548(2) 0.0281(5) Uani d 1
H H13A 0.5234 0.2665 0.3106 0.034 Uiso calc 1
O O131 0.55262(7) 0.0153(3) 0.30701(18) 0.0321(5) Uani d 1
C C131 0.55388(11) -0.1605(4) 0.3590(3) 0.0429(8) Uani d 1
H H13B 0.5794 -0.2402 0.3284 0.064 Uiso calc 1
H H13C 0.5217 -0.2221 0.3527 0.064 Uiso calc 1
H H13D 0.5614 -0.1400 0.4314 0.064 Uiso calc 1
O O132 0.54123(7) 0.2034(3) 0.45089(17) 0.0352(5) Uani d 1
C C132 0.58878(11) 0.2904(6) 0.4464(3) 0.0505(9) Uani d 1
H H13E 0.5886 0.3884 0.3939 0.076 Uiso calc 1
H H13F 0.6137 0.1963 0.4292 0.076 Uiso calc 1
H H13G 0.5966 0.3462 0.5129 0.076 Uiso calc 1
O O161 0.29952(6) -0.0473(3) 0.66505(19) 0.0350(5) Uani d 1
C C161 0.32646(11) -0.0603(4) 0.7579(2) 0.0359(6) Uani d 1
H H16A 0.3514 -0.1591 0.7520 0.054 Uiso calc 1
H H16B 0.3039 -0.0902 0.8140 0.054 Uiso calc 1
H H16C 0.3427 0.0596 0.7718 0.054 Uiso calc 1
N N21 0.36627(8) 0.4764(3) 0.7052(2) 0.0283(5) Uani d 1
C C22 0.31896(9) 0.4430(4) 0.7132(2) 0.0266(5) Uani d 1
Cl Cl22 0.29765(3) 0.42155(12) 0.83834(6) 0.04137(18) Uani d 1
C C23 0.28587(9) 0.4207(3) 0.6311(2) 0.0244(5) Uani d 1
C C24 0.30472(9) 0.4451(4) 0.5349(2) 0.0232(5) Uani d 1
H H24 0.2836 0.4347 0.4772 0.028 Uiso calc 1
C C24A 0.35540(9) 0.4858(3) 0.5202(2) 0.0210(5) Uani d 1
C C25 0.37671(9) 0.5086(3) 0.4222(2) 0.0230(5) Uani d 1
H H25 0.3567 0.5039 0.3626 0.028 Uiso calc 1
C C26 0.42667(9) 0.5376(4) 0.4143(2) 0.0248(5) Uani d 1
C C27 0.45641(9) 0.5448(4) 0.5036(3) 0.0284(6) Uani d 1
H H27 0.4910 0.5632 0.4970 0.034 Uiso calc 1
C C28 0.43643(9) 0.5259(4) 0.5976(2) 0.0293(6) Uani d 1
H H28 0.4569 0.5329 0.6564 0.035 Uiso calc 1
C C28A 0.38520(9) 0.4957(3) 0.6092(2) 0.0235(5) Uani d 1
C C23A 0.23260(9) 0.3619(4) 0.6500(2) 0.0272(5) Uani d 1
H H23A 0.2329 0.2542 0.6989 0.033 Uiso calc 1
O O231 0.20304(7) 0.5042(3) 0.6925(2) 0.0374(5) Uani d 1
C C231 0.20056(11) 0.6697(4) 0.6326(3) 0.0458(9) Uani d 1
H H23B 0.1889 0.6385 0.5638 0.069 Uiso calc 1
H H23C 0.2334 0.7264 0.6282 0.069 Uiso calc 1
H H23D 0.1777 0.7584 0.6645 0.069 Uiso calc 1
O O232 0.21399(6) 0.2972(3) 0.55662(16) 0.0311(4) Uani d 1
C C232 0.16713(11) 0.2090(5) 0.5660(3) 0.0424(8) Uani d 1
H H23E 0.1599 0.1387 0.5034 0.064 Uiso calc 1
H H23F 0.1417 0.3044 0.5767 0.064 Uiso calc 1
H H23G 0.1676 0.1231 0.6244 0.064 Uiso calc 1
O O261 0.45217(6) 0.5572(3) 0.32579(18) 0.0332(4) Uani d 1
C C261 0.42426(10) 0.5695(4) 0.2333(3) 0.0359(7) Uani d 1
H H26A 0.4468 0.5846 0.1752 0.054 Uiso calc 1
H H26B 0.4020 0.6775 0.2368 0.054 Uiso calc 1
H H26C 0.4049 0.4548 0.2243 0.054 Uiso calc 1

loop_
_atom_site_aniso_label
_atom_site_aniso_U_11
_atom_site_aniso_U_22
_atom_site_aniso_U_33
_atom_site_aniso_U_12
_atom_site_aniso_U_13
_atom_site_aniso_U_23
N11 0.0278(10) 0.0365(11) 0.0233(13) 0.0061(9) -0.0032(9) -0.0022(10)
C12 0.0317(12) 0.0341(14) 0.0206(14) 0.0088(10) 0.0021(11) 0.0011(11)
Cl12 0.0410(4) 0.0734(5) 0.0217(3) 0.0135(4) 0.0051(3) 0.0014(4)
C13 0.0240(11) 0.0266(12) 0.0248(13) 0.0051(9) 0.0023(10) 0.0012(10)
C14 0.0211(11) 0.0261(12) 0.0221(13) 0.0026(9) -0.0004(9) 0.0015(10)
C14A 0.0218(11) 0.0192(9) 0.0248(14) 0.0031(8) -0.0001(10) 0.0008(10)
C15 0.0225(10) 0.0247(12) 0.0226(14) -0.0012(9) -0.0012(9) 0.0029(9)
C16 0.0256(11) 0.0237(11) 0.0281(15) 0.0001(9) 0.0020(10) 0.0027(10)
C17 0.0213(11) 0.0358(13) 0.0387(19) -0.0008(10) -0.0035(11) 0.0006(13)
C18 0.0251(11) 0.0368(14) 0.0295(16) 0.0033(10) -0.0060(11) -0.0002(12)
C18A 0.0240(11) 0.0254(12) 0.0255(15) 0.0050(9) -0.0024(10) -0.0008(10)
C13A 0.0265(11) 0.0343(12) 0.0235(14) 0.0002(10) 0.0065(10) 0.0029(11)
O131 0.0277(8) 0.0383(11) 0.0302(13) 0.0026(7) 0.0101(8) -0.0003(8)
C131 0.0310(14) 0.0372(15) 0.061(2) 0.0050(12) 0.0101(14) 0.0021(15)
O132 0.0266(9) 0.0515(12) 0.0276(11) -0.0055(8) 0.0059(8) -0.0048(9)
C132 0.0339(15) 0.072(2) 0.046(2) -0.0184(15) 0.0083(14) -0.0148(18)
O161 0.0236(8) 0.0496(11) 0.0318(13) -0.0054(8) 0.0028(8) 0.0062(11)
C161 0.0329(14) 0.0461(16) 0.0286(16) -0.0009(12) 0.0025(12) 0.0056(13)
N21 0.0260(10) 0.0350(12) 0.0237(12) 0.0051(9) -0.0022(9) -0.0026(10)
C22 0.0287(12) 0.0329(13) 0.0181(13) 0.0054(10) 0.0008(10) 0.0005(10)
Cl22 0.0379(3) 0.0660(5) 0.0201(3) 0.0034(3) 0.0030(3) 0.0008(4)
C23 0.0248(11) 0.0255(11) 0.0227(13) 0.0003(9) 0.0008(10) -0.0002(9)
C24 0.0216(10) 0.0261(11) 0.0219(13) 0.0007(9) -0.0029(10) 0.0014(10)
C24A 0.0224(10) 0.0175(10) 0.0231(13) 0.0016(8) -0.0003(10) -0.0010(9)
C25 0.0227(11) 0.0233(12) 0.0230(14) -0.0014(8) -0.0013(10) 0.0017(9)
C26 0.0236(11) 0.0232(11) 0.0277(15) -0.0008(9) 0.0007(10) 0.0017(11)
C27 0.0204(10) 0.0311(12) 0.0337(16) -0.0019(9) -0.0024(10) -0.0015(12)
C28 0.0220(11) 0.0349(13) 0.0310(16) -0.0011(10) -0.0059(11) -0.0043(12)
C28A 0.0238(11) 0.0237(11) 0.0231(14) 0.0037(9) -0.0029(10) -0.0030(10)
C23A 0.0261(11) 0.0340(12) 0.0214(13) -0.0018(9) 0.0021(10) 0.0036(11)
O231 0.0294(9) 0.0439(12) 0.0387(14) 0.0014(8) 0.0089(9) -0.0039(10)
C231 0.0265(13) 0.0388(15) 0.072(3) 0.0013(11) 0.0056(15) 0.0013(16)
O232 0.0241(8) 0.0432(11) 0.0260(11) -0.0084(8) 0.0022(7) 0.0010(8)
C232 0.0353(15) 0.0542(18) 0.0378(18) -0.0194(13) 0.0039(13) -0.0012(14)
O261 0.0236(8) 0.0471(11) 0.0288(12) -0.0042(8) 0.0034(8) 0.0046(10)
C261 0.0320(14) 0.0484(17) 0.0275(16) 0.0008(12) 0.0011(11) 0.0028(14)

loop_
_atom_type_symbol
_atom_type_description
_atom_type_scat_dispersion_real
_atom_type_scat_dispersion_imag
_atom_type_scat_source
C C 0.0033 0.0016 'International Tables Vol C Tables 4.2.6.8 and 6.1.1.4'
H H 0.0000 0.0000 'International Tables Vol C Tables 4.2.6.8 and 6.1.1.4'
N N 0.0061 0.0033 'International Tables Vol C Tables 4.2.6.8 and 6.1.1.4'
O O 0.0106 0.0060 'International Tables Vol C Tables 4.2.6.8 and 6.1.1.4'
Cl Cl 0.1484 0.1585 'International Tables Vol C Tables 4.2.6.8 and 6.1.1.4'

loop_
_geom_angle_atom_site_label_1
_geom_angle_atom_site_label_2
_geom_angle_atom_site_label_3
_geom_angle
C12 N11 C18A 117.0(2)
N11 C12 C13 125.8(3)
N11 C12 Cl12 114.9(2)
C13 C12 Cl12 119.3(2)
C14 C13 C12 116.4(2)
C14 C13 C13A 122.7(2)
C12 C13 C13A 120.9(3)
C13 C14 C14A 120.6(2)
C13 C14 H14 119.7
C14A C14 H14 119.7
C18A C14A C14 117.4(3)
C18A C14A C15 120.5(2)
C14 C14A C15 122.0(2)
C16 C15 C14A 118.6(3)
C16 C15 H15 120.7
C14A C15 H15 120.7
O161 C16 C15 124.5(3)
O161 C16 C17 114.6(2)
C15 C16 C17 120.9(3)
C18 C17 C16 121.1(2)
C18 C17 H17 119.5
C16 C17 H17 119.5
C17 C18 C18A 119.7(3)
C17 C18 H18 120.2
C18A C18 H18 120.2
N11 C18A C14A 122.8(2)
N11 C18A C18 118.0(3)
C14A C18A C18 119.2(3)
O132 C13A O131 112.5(2)
O132 C13A C13 106.8(2)
O131 C13A C13 113.9(2)
O132 C13A H13A 107.8
O131 C13A H13A 107.8
C13 C13A H13A 107.8
C13A O131 C131 114.4(2)
O131 C131 H13B 109.5
O131 C131 H13C 109.5
H13B C131 H13C 109.5
O131 C131 H13D 109.5
H13B C131 H13D 109.5
H13C C131 H13D 109.5
C13A O132 C132 113.0(2)
O132 C132 H13E 109.5
O132 C132 H13F 109.5
H13E C132 H13F 109.5
O132 C132 H13G 109.5
H13E C132 H13G 109.5
H13F C132 H13G 109.5
C16 O161 C161 117.47(19)
O161 C161 H16A 109.5
O161 C161 H16B 109.5
H16A C161 H16B 109.5
O161 C161 H16C 109.5
H16A C161 H16C 109.5
H16B C161 H16C 109.5
C22 N21 C28A 117.4(2)
N21 C22 C23 125.7(3)
N21 C22 Cl22 114.6(2)
C23 C22 Cl22 119.7(2)
C24 C23 C22 116.6(2)
C24 C23 C23A 122.5(2)
C22 C23 C23A 120.7(2)
C23 C24 C24A 120.8(2)
C23 C24 H24 119.6
C24A C24 H24 119.6
C25 C24A C24 122.8(2)
C25 C24A C28A 120.3(2)
C24 C24A C28A 116.8(3)
C26 C25 C24A 119.2(3)
C26 C25 H25 120.4
C24A C25 H25 120.4
O261 C26 C25 125.6(3)
O261 C26 C27 114.1(2)
C25 C26 C27 120.2(3)
C28 C27 C26 121.2(2)
C28 C27 H27 119.4
C26 C27 H27 119.4
C27 C28 C28A 120.4(3)
C27 C28 H28 119.8
C28A C28 H28 119.8
N21 C28A C28 118.9(2)
N21 C28A C24A 122.4(2)
C28 C28A C24A 118.6(3)
O232 C23A O231 112.2(2)
O232 C23A C23 106.9(2)
O231 C23A C23 113.9(2)
O232 C23A H23A 107.9
O231 C23A H23A 107.9
C23 C23A H23A 107.9
C23A O231 C231 114.2(3)
O231 C231 H23B 109.5
O231 C231 H23C 109.5
H23B C231 H23C 109.5
O231 C231 H23D 109.5
H23B C231 H23D 109.5
H23C C231 H23D 109.5
C23A O232 C232 113.1(2)
O232 C232 H23E 109.5
O232 C232 H23F 109.5
H23E C232 H23F 109.5
O232 C232 H23G 109.5
H23E C232 H23G 109.5
H23F C232 H23G 109.5
C26 O261 C261 117.32(19)
O261 C261 H26A 109.5
O261 C261 H26B 109.5
H26A C261 H26B 109.5
O261 C261 H26C 109.5
H26A C261 H26C 109.5
H26B C261 H26C 109.5

loop_
_geom_bond_atom_site_label_1
_geom_bond_atom_site_label_2
_geom_bond_distance
N11 C12 1.307(3)
N11 C18A 1.365(4)
C12 C13 1.417(4)
C12 Cl12 1.742(3)
C13 C14 1.368(4)
C13 C13A 1.522(3)
C14 C14A 1.414(3)
C14 H14 0.9500
C14A C18A 1.402(4)
C14A C15 1.422(4)
C15 C16 1.374(3)
C15 H15 0.9500
C16 O161 1.372(4)
C16 C17 1.407(4)
C17 C18 1.364(5)
C17 H17 0.9500
C18 C18A 1.418(3)
C18 H18 0.9500
C13A O132 1.396(3)
C13A O131 1.408(3)
C13A H13A 1.0000
O131 C131 1.428(4)
C131 H13B 0.9800
C131 H13C 0.9800
C131 H13D 0.9800
O132 C132 1.433(3)
C132 H13E 0.9800
C132 H13F 0.9800
C132 H13G 0.9800
O161 C161 1.420(4)
C161 H16A 0.9800
C161 H16B 0.9800
C161 H16C 0.9800
N21 C22 1.309(3)
N21 C28A 1.363(4)
C22 C23 1.408(4)
C22 Cl22 1.743(3)
C23 C24 1.370(4)
C23 C23A 1.524(3)
C24 C24A 1.417(3)
C24 H24 0.9500
C24A C25 1.416(4)
C24A C28A 1.419(4)
C25 C26 1.374(3)
C25 H25 0.9500
C26 O261 1.355(3)
C26 C27 1.420(4)
C27 C28 1.351(4)
C27 H27 0.9500
C28 C28A 1.414(3)
C28 H28 0.9500
C23A O232 1.400(3)
C23A O231 1.408(3)
C23A H23A 1.0000
O231 C231 1.419(4)
C231 H23B 0.9800
C231 H23C 0.9800
C231 H23D 0.9800
O232 C232 1.424(3)
C232 H23E 0.9800
C232 H23F 0.9800
C232 H23G 0.9800
O261 C261 1.430(4)
C261 H26A 0.9800
C261 H26B 0.9800
C261 H26C 0.9800

loop_
_geom_torsion_atom_site_label_1
_geom_torsion_atom_site_label_2
_geom_torsion_atom_site_label_3
_geom_torsion_atom_site_label_4
_geom_torsion
_geom_torsion_publ_flag
C18A N11 C12 C13 -0.3(4) ?
C18A N11 C12 Cl12 179.47(19) ?
N11 C12 C13 C14 2.0(4) ?
Cl12 C12 C13 C14 -177.72(19) ?
N11 C12 C13 C13A -174.6(3) ?
Cl12 C12 C13 C13A 5.7(3) ?
C12 C13 C14 C14A -1.4(3) ?
C13A C13 C14 C14A 175.1(2) ?
C13 C14 C14A C18A -0.7(3) ?
C13 C14 C14A C15 -178.6(2) ?
C18A C14A C15 C16 -1.8(4) ?
C14 C14A C15 C16 176.1(2) ?
C14A C15 C16 O161 -178.7(2) ?
C14A C15 C16 C17 0.6(4) ?
O161 C16 C17 C18 -179.9(3) ?
C15 C16 C17 C18 0.8(4) ?
C16 C17 C18 C18A -1.0(4) ?
C12 N11 C18A C14A -2.1(4) ?
C12 N11 C18A C18 176.8(2) ?
C14 C14A C18A N11 2.6(4) ?
C15 C14A C18A N11 -179.5(2) ?
C14 C14A C18A C18 -176.3(2) ?
C15 C14A C18A C18 1.6(4) ?
C17 C18 C18A N11 -179.2(3) ?
C17 C18 C18A C14A -0.2(4) ?
C14 C13 C13A O132 -10.6(3) ?
C12 C13 C13A O131 -69.4(3) y
C12 C13 C13A O132 165.7(2) y
C14 C13 C13A O131 114.2(3) ?
O132 C13A O131 C131 64.3(3) ?
C13 C13A O131 C131 -57.4(3) y
O131 C13A O132 C132 63.7(3) ?
C13 C13A O132 C132 -170.6(2) y
C15 C16 O161 C161 -6.5(4) ?
C17 C16 O161 C161 174.2(3) ?
C28A N21 C22 C23 1.6(4) ?
C28A N21 C22 Cl22 -179.65(19) ?
N21 C22 C23 C24 -3.3(4) ?
Cl22 C22 C23 C24 178.01(19) ?
N21 C22 C23 C23A 173.5(3) ?
Cl22 C22 C23 C23A -5.2(3) ?
C22 C23 C24 C24A 1.6(4) ?
C23A C23 C24 C24A -175.1(2) ?
C23 C24 C24A C25 178.7(2) ?
C23 C24 C24A C28A 1.3(4) ?
C24 C24A C25 C26 -176.4(2) ?
C28A C24A C25 C26 1.0(3) ?
C24A C25 C26 O261 178.4(2) ?
C24A C25 C26 C27 -0.1(4) ?
O261 C26 C27 C28 -179.5(3) ?
C25 C26 C27 C28 -0.8(4) ?
C26 C27 C28 C28A 0.9(4) ?
C22 N21 C28A C28 -178.0(2) ?
C22 N21 C28A C24A 1.7(4) ?
C27 C28 C28A N21 179.7(3) ?
C27 C28 C28A C24A 0.0(4) ?
C25 C24A C28A N21 179.4(2) ?
C24 C24A C28A N21 -3.1(3) ?
C25 C24A C28A C28 -0.9(3) ?
C24 C24A C28A C28 176.6(2) ?
C24 C23 C23A O232 14.3(3) ?
C22 C23 C23A O231 73.3(3) y
C22 C23 C23A O232 -162.3(2) y
C24 C23 C23A O231 -110.1(3) ?
O232 C23A O231 C231 -63.4(3) ?
C23 C23A O231 C231 58.2(3) y
O231 C23A O232 C232 -64.2(3) ?
C23 C23A O232 C232 170.3(2) y
C25 C26 O261 C261 7.3(4) ?
C27 C26 O261 C261 -174.2(2) ?

_cod_database_fobs_code 2240633
